data_4121301
loop_
_publ_author_name
'Timothy A. Su'
'Jonathan R. Widawsky'
'Haixing Li'
'Rebekka S. Klausen'
'James L. Leighton'
'Michael L. Steigerwald'
'Latha Venkataraman'
'Colin Nuckolls'

_publ_section_title
;
 Silicon Ring Strain Creates High-Conductance Pathways in Single-Molecule
 Circuits
;
_journal_name_full 'Journal of the American Chemical Society'
_journal_page_first 18331
_journal_page_last 18334
_journal_paper_doi 10.1021/ja410656a
_journal_volume 135
_journal_year 2013
_chemical_formula_sum 'C33 H46 N4 Si3'
_chemical_formula_weight 583.01
_chemical_name_systematic
; 
 ? 
;
_space_group_IT_number 62
_symmetry_cell_setting orthorhombic
_symmetry_space_group_name_Hall '-P 2ac 2n'
_symmetry_space_group_name_H-M 'P n m a'
_atom_sites_solution_hydrogens geom
_atom_sites_solution_primary direct
_atom_sites_solution_secondary difmap
_audit_creation_method SHELXL-97
_cell_angle_alpha 90.00
_cell_angle_beta 90.00
_cell_angle_gamma 90.00
_cell_formula_units_Z 4
_cell_length_a 19.610(3)
_cell_length_b 18.285(2)
_cell_length_c 9.2215(12)
_cell_measurement_reflns_used 6478
_cell_measurement_temperature 130(2)
_cell_measurement_theta_max 27.75
_cell_measurement_theta_min 2.36
_cell_volume 3306.5(8)
_computing_cell_refinement 'Bruker SAINT'
_computing_data_collection 'Bruker APEX2'
_computing_data_reduction 'Bruker SAINT'
_computing_molecular_graphics 'Bruker SHELXTL'
_computing_publication_material 'Bruker SHELXTL'
_computing_structure_refinement 'SHELXL-97 (Sheldrick, 2008)'
_computing_structure_solution 'SHELXS-97 (Sheldrick, 2008)'
_diffrn_ambient_temperature 130(2)
_diffrn_measured_fraction_theta_full 0.996
_diffrn_measured_fraction_theta_max 0.996
_diffrn_measurement_device_type 'Bruker APEX-II CCD'
_diffrn_measurement_method '\f and \w scans'
_diffrn_radiation_monochromator graphite
_diffrn_radiation_source 'fine-focus sealed tube'
_diffrn_radiation_type MoK\a
_diffrn_radiation_wavelength 0.71073
_diffrn_reflns_av_R_equivalents 0.1670
_diffrn_reflns_av_sigmaI/netI 0.1095
_diffrn_reflns_limit_h_max 28
_diffrn_reflns_limit_h_min -27
_diffrn_reflns_limit_k_max 26
_diffrn_reflns_limit_k_min -25
_diffrn_reflns_limit_l_max 13
_diffrn_reflns_limit_l_min -13
_diffrn_reflns_number 39305
_diffrn_reflns_theta_full 30.55
_diffrn_reflns_theta_max 30.55
_diffrn_reflns_theta_min 2.08
_exptl_absorpt_coefficient_mu 0.171
_exptl_absorpt_correction_T_max 0.9682
_exptl_absorpt_correction_T_min 0.9552
_exptl_absorpt_correction_type empirical
_exptl_absorpt_process_details sadabs
_exptl_crystal_colour yellow
_exptl_crystal_density_diffrn 1.171
_exptl_crystal_description block
_exptl_crystal_F_000 1256
_exptl_crystal_size_max 0.27
_exptl_crystal_size_mid 0.22
_exptl_crystal_size_min 0.19
_refine_diff_density_max 0.466
_refine_diff_density_min -0.357
_refine_diff_density_rms 0.075
_refine_ls_extinction_method none
_refine_ls_goodness_of_fit_ref 1.000
_refine_ls_hydrogen_treatment constr
_refine_ls_matrix_type full
_refine_ls_number_parameters 196
_refine_ls_number_reflns 5187
_refine_ls_number_restraints 0
_refine_ls_restrained_S_all 1.000
_refine_ls_R_factor_all 0.1528
_refine_ls_R_factor_gt 0.0655
_refine_ls_shift/su_max 0.000
_refine_ls_shift/su_mean 0.000
_refine_ls_structure_factor_coef Fsqd
_refine_ls_weighting_details 'calc w=1/[\s^2^(Fo^2^)+(0.0815P)^2^+2.5092P] where P=(Fo^2^+2Fc^2^)/3'
_refine_ls_weighting_scheme calc
_refine_ls_wR_factor_gt 0.1630
_refine_ls_wR_factor_ref 0.2008
_reflns_number_gt 2620
_reflns_number_total 5187
_reflns_threshold_expression >2sigma(I)
_cod_data_source_file ja410656a_si_003.cif
_cod_data_source_block s1
_cod_database_code 4121301

loop_
_symmetry_equiv_pos_as_xyz
'x, y, z'
'-x+1/2, -y, z+1/2'
'-x, y+1/2, -z'
'x+1/2, -y+1/2, -z+1/2'
'-x, -y, -z'
'x-1/2, y, -z-1/2'
'x, -y-1/2, z'
'-x-1/2, y-1/2, z-1/2'

loop_
_atom_site_label
_atom_site_type_symbol
_atom_site_fract_x
_atom_site_fract_y
_atom_site_fract_z
_atom_site_U_iso_or_equiv
_atom_site_adp_type
_atom_site_occupancy
_atom_site_symmetry_multiplicity
_atom_site_calc_flag
_atom_site_refinement_flags
_atom_site_disorder_assembly
_atom_site_disorder_group
Si1 Si 0.06841(5) 0.16489(5) 0.18426(9) 0.0264(2) Uani 1 1 d . . .
Si2 Si 0.13197(6) 0.2500 0.43833(12) 0.0236(3) Uani 1 2 d S . .
N1 N 0.10595(13) 0.02887(13) 0.3455(3) 0.0268(6) Uani 1 1 d . . .
N2 N 0.13191(12) 0.13622(13) 0.4409(2) 0.0238(5) Uani 1 1 d . . .
C1 C 0.0877(2) 0.2500 0.2671(5) 0.0279(10) Uani 1 2 d S . .
C2 C 0.11204(19) 0.1409(2) 0.0101(3) 0.0381(8) Uani 1 1 d . . .
H2A H 0.0951 0.1727 -0.0676 0.057 Uiso 1 1 calc R . .
H2B H 0.1025 0.0898 -0.0143 0.057 Uiso 1 1 calc R . .
H2C H 0.1613 0.1478 0.0210 0.057 Uiso 1 1 calc R . .
C3 C -0.02368(16) 0.14184(19) 0.1554(4) 0.0397(8) Uani 1 1 d . . .
H3A H -0.0495 0.1533 0.2435 0.060 Uiso 1 1 calc R . .
H3B H -0.0281 0.0896 0.1336 0.060 Uiso 1 1 calc R . .
H3C H -0.0416 0.1705 0.0742 0.060 Uiso 1 1 calc R . .
C4 C 0.10308(15) 0.10226(16) 0.3288(3) 0.0250(6) Uani 1 1 d . . .
C5 C 0.15398(15) 0.08225(16) 0.5348(3) 0.0238(6) Uani 1 1 d . . .
C6 C 0.18553(16) 0.08632(18) 0.6701(3) 0.0298(7) Uani 1 1 d . . .
H6A H 0.1964 0.1323 0.7120 0.036 Uiso 1 1 calc R . .
C7 C 0.20047(17) 0.02298(19) 0.7406(4) 0.0344(8) Uani 1 1 d . . .
H7A H 0.2213 0.0251 0.8335 0.041 Uiso 1 1 calc R . .
C8 C 0.18583(17) -0.04521(19) 0.6794(4) 0.0356(8) Uani 1 1 d . . .
H8A H 0.1976 -0.0884 0.7309 0.043 Uiso 1 1 calc R . .
C9 C 0.15479(16) -0.05095(18) 0.5461(3) 0.0315(7) Uani 1 1 d . . .
H9A H 0.1449 -0.0972 0.5043 0.038 Uiso 1 1 calc R . .
C10 C 0.13847(15) 0.01385(16) 0.4751(3) 0.0257(6) Uani 1 1 d . . .
C11 C 0.07590(16) -0.02328(17) 0.2414(4) 0.0327(7) Uani 1 1 d . . .
H11A H 0.0553 0.0062 0.1613 0.039 Uiso 1 1 calc R . .
C12 C 0.13025(18) -0.07066(19) 0.1743(4) 0.0416(9) Uani 1 1 d . . .
H12A H 0.1649 -0.0396 0.1288 0.062 Uiso 1 1 calc R . .
H12B H 0.1096 -0.1025 0.1009 0.062 Uiso 1 1 calc R . .
H12C H 0.1516 -0.1007 0.2497 0.062 Uiso 1 1 calc R . .
C13 C 0.01835(18) -0.0651(2) 0.3125(4) 0.0442(9) Uani 1 1 d . . .
H13A H -0.0154 -0.0306 0.3508 0.066 Uiso 1 1 calc R . .
H13B H 0.0366 -0.0949 0.3921 0.066 Uiso 1 1 calc R . .
H13C H -0.0034 -0.0971 0.2408 0.066 Uiso 1 1 calc R . .
C14 C 0.2276(2) 0.2500 0.4563(5) 0.0304(10) Uani 1 2 d S . .
H14A H 0.2443 0.1995 0.4574 0.046 Uiso 0.50 1 calc PR A -1
H14B H 0.2406 0.2744 0.5468 0.046 Uiso 0.50 1 calc PR A -1
H14C H 0.2477 0.2761 0.3739 0.046 Uiso 0.50 1 calc PR A -1
C15 C 0.0875(2) 0.2500 0.6195(5) 0.0265(9) Uani 1 2 d S . .
H15A H 0.0795 0.1995 0.6506 0.040 Uiso 0.50 1 calc PR B -1
H15B H 0.0438 0.2756 0.6109 0.040 Uiso 0.50 1 calc PR B -1
H15C H 0.1161 0.2750 0.6912 0.040 Uiso 0.50 1 calc PR B -1
C20 C 0.2755(3) 0.2500 -0.0893(6) 0.0370(11) Uani 1 2 d S . .
H20A H 0.2312 0.2500 -0.1311 0.044 Uiso 1 2 calc SR . .
C21 C 0.2827(3) 0.2500 0.0603(6) 0.0373(11) Uani 1 2 d S . .
H21A H 0.2437 0.2500 0.1213 0.045 Uiso 1 2 calc SR . .
C22 C 0.3472(2) 0.2500 0.1192(5) 0.0341(11) Uani 1 2 d S . .
H22A H 0.3528 0.2500 0.2216 0.041 Uiso 1 2 calc SR . .
C23 C 0.4038(3) 0.2500 0.0301(5) 0.0335(11) Uani 1 2 d S . .
H23A H 0.4483 0.2500 0.0709 0.040 Uiso 1 2 calc SR . .
C24 C 0.3955(3) 0.2500 -0.1168(6) 0.0363(11) Uani 1 2 d S . .
H24A H 0.4343 0.2500 -0.1785 0.044 Uiso 1 2 calc SR . .
C25 C 0.3311(3) 0.2500 -0.1760(5) 0.0365(11) Uani 1 2 d S . .
H25A H 0.3256 0.2500 -0.2783 0.044 Uiso 1 2 calc SR . .

loop_
_atom_site_aniso_label
_atom_site_aniso_U_11
_atom_site_aniso_U_22
_atom_site_aniso_U_33
_atom_site_aniso_U_23
_atom_site_aniso_U_13
_atom_site_aniso_U_12
Si1 0.0325(5) 0.0264(4) 0.0203(4) -0.0016(3) -0.0032(4) -0.0012(4)
Si2 0.0273(6) 0.0250(6) 0.0183(5) 0.000 -0.0018(5) 0.000
N1 0.0336(14) 0.0202(13) 0.0266(13) -0.0008(10) -0.0018(11) -0.0031(11)
N2 0.0269(13) 0.0240(13) 0.0203(12) -0.0007(10) -0.0012(10) -0.0011(10)
C1 0.033(2) 0.030(2) 0.020(2) 0.000 -0.0063(18) 0.000
C2 0.051(2) 0.0384(19) 0.0246(16) -0.0026(14) 0.0024(15) -0.0013(16)
C3 0.0365(19) 0.0379(19) 0.045(2) -0.0076(16) -0.0113(16) 0.0014(15)
C4 0.0275(16) 0.0248(16) 0.0227(15) -0.0037(12) 0.0020(12) -0.0025(12)
C5 0.0242(15) 0.0233(15) 0.0240(15) 0.0006(12) 0.0037(12) 0.0006(12)
C6 0.0341(17) 0.0301(17) 0.0254(16) -0.0005(13) -0.0035(14) 0.0019(13)
C7 0.0370(18) 0.0400(19) 0.0263(16) 0.0030(15) -0.0041(14) 0.0037(15)
C8 0.0388(19) 0.0316(18) 0.0365(18) 0.0059(15) -0.0029(16) 0.0020(14)
C9 0.0386(18) 0.0242(16) 0.0318(17) -0.0012(13) 0.0008(14) -0.0002(14)
C10 0.0251(15) 0.0267(16) 0.0254(15) -0.0007(12) 0.0014(12) -0.0004(12)
C11 0.0349(18) 0.0273(16) 0.0360(17) -0.0085(14) -0.0065(15) -0.0032(14)
C12 0.047(2) 0.038(2) 0.039(2) -0.0148(16) -0.0075(17) 0.0019(16)
C13 0.039(2) 0.039(2) 0.054(2) -0.0019(18) -0.0033(18) -0.0107(16)
C14 0.025(2) 0.036(3) 0.030(2) 0.000 -0.0020(19) 0.000
C15 0.031(2) 0.023(2) 0.025(2) 0.000 0.0025(18) 0.000
C20 0.038(3) 0.028(3) 0.045(3) 0.000 -0.013(2) 0.000
C21 0.037(3) 0.030(3) 0.044(3) 0.000 0.001(2) 0.000
C22 0.041(3) 0.024(2) 0.037(3) 0.000 -0.006(2) 0.000
C23 0.036(3) 0.026(2) 0.039(3) 0.000 -0.005(2) 0.000
C24 0.033(3) 0.031(3) 0.045(3) 0.000 -0.001(2) 0.000
C25 0.051(3) 0.032(3) 0.026(2) 0.000 -0.008(2) 0.000

loop_
_atom_type_symbol
_atom_type_description
_atom_type_scat_dispersion_real
_atom_type_scat_dispersion_imag
_atom_type_scat_source
C C 0.0033 0.0016 'International Tables Vol C Tables 4.2.6.8 and 6.1.1.4'
H H 0.0000 0.0000 'International Tables Vol C Tables 4.2.6.8 and 6.1.1.4'
N N 0.0061 0.0033 'International Tables Vol C Tables 4.2.6.8 and 6.1.1.4'
Si Si 0.0817 0.0704 'International Tables Vol C Tables 4.2.6.8 and 6.1.1.4'

loop_
_geom_angle_atom_site_label_1
_geom_angle_atom_site_label_2
_geom_angle_atom_site_label_3
_geom_angle
_geom_angle_site_symmetry_1
_geom_angle_site_symmetry_3
C1 Si1 C2 118.49(18) . .
C1 Si1 C3 117.67(18) . .
C2 Si1 C3 105.44(16) . .
C1 Si1 C4 98.70(15) . .
C2 Si1 C4 107.43(15) . .
C3 Si1 C4 108.14(15) . .
C1 Si2 C14 123.8(2) . .
C1 Si2 C15 123.7(2) . .
C14 Si2 C15 112.5(2) . .
C1 Si2 N2 90.55(7) . 7_565
C14 Si2 N2 89.98(7) . 7_565
C15 Si2 N2 89.41(7) . 7_565
C1 Si2 N2 90.55(7) . .
C14 Si2 N2 89.98(7) . .
C15 Si2 N2 89.41(7) . .
N2 Si2 N2 178.70(15) 7_565 .
C4 N1 C10 108.3(2) . .
C4 N1 C11 123.4(3) . .
C10 N1 C11 128.2(3) . .
C4 N2 C5 106.6(2) . .
C4 N2 Si2 117.2(2) . .
C5 N2 Si2 136.10(19) . .
Si1 C1 Si1 122.5(2) 7_565 .
Si1 C1 Si2 118.71(12) 7_565 .
Si1 C1 Si2 118.70(12) . .
N2 C4 N1 110.9(3) . .
N2 C4 Si1 114.8(2) . .
N1 C4 Si1 134.3(2) . .
N2 C5 C6 131.4(3) . .
N2 C5 C10 108.9(3) . .
C6 C5 C10 119.7(3) . .
C7 C6 C5 118.5(3) . .
C6 C7 C8 121.5(3) . .
C9 C8 C7 121.3(3) . .
C8 C9 C10 117.2(3) . .
N1 C10 C9 133.0(3) . .
N1 C10 C5 105.2(3) . .
C9 C10 C5 121.7(3) . .
N1 C11 C12 110.9(3) . .
N1 C11 C13 110.0(3) . .
C12 C11 C13 114.5(3) . .
C25 C20 C21 120.3(5) . .
C22 C21 C20 119.1(5) . .
C21 C22 C23 120.2(5) . .
C24 C23 C22 119.6(5) . .
C23 C24 C25 120.3(5) . .
C20 C25 C24 120.4(5) . .

loop_
_geom_bond_atom_site_label_1
_geom_bond_atom_site_label_2
_geom_bond_distance
_geom_bond_site_symmetry_2
Si1 C1 1.775(2) .
Si1 C2 1.872(3) .
Si1 C3 1.873(3) .
Si1 C4 1.884(3) .
Si2 C1 1.801(4) .
Si2 C14 1.883(4) .
Si2 C15 1.884(4) .
Si2 N2 2.081(2) 7_565
Si2 N2 2.081(2) .
N1 C4 1.352(4) .
N1 C10 1.383(4) .
N1 C11 1.476(4) .
N2 C4 1.332(4) .
N2 C5 1.383(4) .
C1 Si1 1.775(2) 7_565
C5 C6 1.394(4) .
C5 C10 1.400(4) .
C6 C7 1.360(4) .
C7 C8 1.398(5) .
C8 C9 1.376(5) .
C9 C10 1.391(4) .
C11 C12 1.506(5) .
C11 C13 1.513(5) .
C20 C25 1.352(7) .
C20 C21 1.387(7) .
C21 C22 1.378(7) .
C22 C23 1.381(7) .
C23 C24 1.365(7) .
C24 C25 1.375(7) .
